data_4327013
loop_
_publ_author_name
'Almudena Torres-Pardo'
'Ricardo Jim\'enez'
'Jos\'e M. Gonz\'alez-Calbet'
'Ester Garc\'ia-Gonz\'alez'

_publ_contact_author_email esterg@quim.ucm.es
_publ_contact_author_name Garc\'ia-Gonz\'alez
_publ_section_title
;
 Structural Effects Behind the Low Temperature Nonconventional Relaxor
 Behavior of the Sr2NaNb5O15 Bronze
;
_journal_name_full 'Inorganic Chemistry'
_journal_page_first 12091
_journal_page_last 12098
_journal_paper_doi 10.1021/ic2016098
_journal_volume 50
_journal_year 2011
_chemical_formula_structural Sr2NaNb5O15
_chemical_formula_sum 'Na3.8 Nb20 O60 Sr8.19'
_chemical_formula_weight 3622.62
_chemical_name_common Sr2NaNb5O15
_chemical_name_systematic Sr2NaNb5O15
_space_group_IT_number 46
_symmetry_cell_setting orthorhombic
_symmetry_space_group_name_Hall 'I -2a -2a'
_symmetry_space_group_name_H-M 'I m 2 a'
_cell_angle_alpha 90.00000
_cell_angle_beta 90.00000
_cell_angle_gamma 90.00000
_cell_formula_units_Z 8
_cell_length_a 34.996(3)
_cell_length_b 34.934(3)
_cell_length_c 7.7891(5)
_cell_measurement_temperature 300
_cell_volume 9522.6(13)
_computing_structure_refinement FULLPROF
_diffrn_ambient_temperature 300
_diffrn_measurement_device_type goniometer
_diffrn_radiation_type 'Cu K\a'
_diffrn_radiation_wavelength 1.54175
_exptl_crystal_colour white
_pd_meas_2theta_range_inc 0.017000
_pd_meas_2theta_range_max 124.99400
_pd_meas_2theta_range_min 5.00800
_pd_meas_number_of_points 7059
_pd_proc_2theta_range_inc 0.017000
_pd_proc_2theta_range_max 124.9647
_pd_proc_2theta_range_min 4.9787
_pd_proc_ls_prof_R_factor 8.7301
_pd_proc_ls_prof_wR_expected 6.0308
_pd_proc_ls_prof_wR_factor 12.1112
_pd_proc_wavelength 1.540580
_refine_ls_goodness_of_fit_all 4.0330
_refine_ls_number_parameters 377
_refine_ls_number_reflns 3980
_refine_ls_number_restraints 318
_refine_ls_R_I_factor 5.0677
_cod_data_source_file ic2016098_si_001_2.cif
_cod_data_source_block Sr2NaNb5O15_300K
_cod_original_formula_sum 'Na3.80 Nb20 O60 Sr8.19'
_cod_database_code 4327013
_pd_proc_ls_prof_cr_factor 13.0878
_pd_proc_ls_prof_cwr_factor 16.0607
_pd_proc_ls_prof_cwr_expected 7.9974
_pd_proc_ls_prof_chi2 4.0330
_pd_proc_ls_prof_echi2 4.2195

loop_
_symmetry_equiv_pos_as_xyz
x,y,z
-x+1/2,y,z
-x,y,-z
x+1/2,y,-z
x+1/2,y+1/2,z+1/2
-x,y+1/2,z+1/2
-x+1/2,y+1/2,-z+1/2
x,y+1/2,-z+1/2

loop_
_atom_site_label
_atom_site_fract_x
_atom_site_fract_y
_atom_site_fract_z
_atom_site_U_iso_or_equiv
_atom_site_occupancy
_atom_site_adp_type
_atom_site_type_symbol
O69 0.25000 -0.0123(15) 0.756(3) 0.00424 1.00000 Uiso O
O68 0.25000 0.0174(14) 0.255(3) 0.00424 1.00000 Uiso O
O67 0.1707(15) 0.5657(14) 0.751(3) 0.00424 1.00000 Uiso O
O66 0.1680(13) 0.5662(15) 0.251(3) 0.00424 1.00000 Uiso O
O65 0.2122(10) 0.5413(15) 0.549(9) 0.00424 1.00000 Uiso O
O64 0.2131(10) 0.5426(15) -0.038(9) 0.00424 1.00000 Uiso O
O63 0.00001(2) 0.0060(17) 0.248(3) 0.00424 1.00000 Uiso O
O62 0.0608(16) 0.5837(15) 0.752(3) 0.00424 1.00000 Uiso O
O61 0.0622(14) 0.6001(14) 0.254(3) 0.00424 1.00000 Uiso O
O60 0.1079(8) 0.5759(17) 0.578(6) 0.00424 1.00000 Uiso O
O59 0.1106(8) 0.5853(17) 0.033(8) 0.00424 1.00000 Uiso O
O58 0.0397(14) 0.5413(10) 0.481(8) 0.00424 1.00000 Uiso O
O57 0.0392(15) 0.5403(10) 0.048(8) 0.00424 1.00000 Uiso O
O56 0.00000 0.613(2) 0.50000 0.00424 1.00000 Uiso O
O55 0.00000 0.610(2) 0.00000 0.00424 1.00000 Uiso O
O54 0.1914(17) 0.1538(15) 0.752(3) 0.00424 1.00000 Uiso O
O53 0.2032(15) 0.1597(14) 0.251(3) 0.00424 1.00000 Uiso O
O52 0.25000 0.1448(18) 0.563(12) 0.00424 1.00000 Uiso O
O51 0.25000 0.141(2) 0.004(11) 0.00424 1.00000 Uiso O
O50 0.1771(19) 0.1089(9) 0.448(7) 0.00424 1.00000 Uiso O
O49 0.1848(18) 0.1066(8) 0.017(8) 0.00424 1.00000 Uiso O
O48 0.1062(13) 0.2023(17) 0.751(3) 0.00424 1.00000 Uiso O
O47 0.0867(17) 0.2046(16) 0.252(3) 0.00424 1.00000 Uiso O
O46 0.078(2) 0.1445(9) 0.528(9) 0.00424 1.00000 Uiso O
O45 0.0786(19) 0.1450(9) -0.020(9) 0.00424 1.00000 Uiso O
O44 0.25000 0.264(3) 0.774(3) 0.00424 1.00000 Uiso O
O43 0.2087(14) 0.2141(9) 0.486(8) 0.00424 1.00000 Uiso O
O42 0.2129(15) 0.2136(10) -0.051(8) 0.00424 1.00000 Uiso O
O41 0.1443(9) 0.1820(19) 0.477(8) 0.00424 1.00000 Uiso O
O40 0.1431(8) 0.1796(17) 0.045(7) 0.00424 1.00000 Uiso O
O39 0.1143(15) 0.2536(6) 0.479(8) 0.00424 1.00000 Uiso O
O38 0.1074(15) 0.2519(6) 0.053(8) 0.00424 1.00000 Uiso O
O37 0.0384(10) 0.2124(15) 0.543(9) 0.00424 1.00000 Uiso O
O36 0.0412(10) 0.2164(16) -0.056(8) 0.00424 1.00000 Uiso O
O35 0.2078(14) 0.2897(10) 0.538(8) 0.00424 1.00000 Uiso O
O34 0.2106(14) 0.2912(10) 0.036(8) 0.00424 1.00000 Uiso O
O33 0.1654(16) 0.4611(15) 0.755(3) 0.00424 1.00000 Uiso O
O32 0.1461(15) 0.4544(16) 0.258(3) 0.00424 1.00000 Uiso O
O31 0.2007(15) 0.3586(14) 0.750(3) 0.00424 1.00000 Uiso O
O30 0.1027(14) 0.3067(15) 0.756(3) 0.00424 1.00000 Uiso O
O29 0.0594(18) 0.4234(15) 0.760(3) 0.00424 1.00000 Uiso O
O28 0.1435(9) 0.3236(19) 0.456(8) 0.00424 1.00000 Uiso O
O27 0.00000 0.3876(16) 0.50000 0.00424 1.00000 Uiso O
O26 0.00000 0.3917(19) 0.00000 0.00424 1.00000 Uiso O
O24 0.0361(9) 0.2956(12) 0.567(8) 0.00424 1.00000 Uiso O
O23 -0.071(2) 0.3601(10) 0.447(8) 0.00424 1.00000 Uiso O
O21 0.1393(12) 0.5022(6) 0.488(9) 0.00424 1.00000 Uiso O
O20 0.25000 0.2402(19) 0.274(3) 0.00424 1.00000 Uiso O
O19 0.0111(11) 0.2596(14) 0.250(3) 0.00424 1.00000 Uiso O
O18 0.2013(16) 0.3600(14) 0.251(3) 0.00424 1.00000 Uiso O
O17 0.0517(17) 0.4054(15) 0.259(3) 0.00424 1.00000 Uiso O
O16 0.0800(16) 0.3125(17) 0.255(3) 0.00424 1.00000 Uiso O
O22 0.2152(9) 0.4557(13) 0.480(10) 0.00424 1.00000 Uiso O
O15 0.2126(9) 0.4606(14) 0.053(10) 0.00424 1.00000 Uiso O
O14 0.1379(13) 0.5032(6) -0.012(7) 0.00424 1.00000 Uiso O
O13 0.1071(9) 0.430(2) 0.510(10) 0.00424 1.00000 Uiso O
O12 0.1069(9) 0.4302(20) -0.028(9) 0.00424 1.00000 Uiso O
O10 0.0408(16) 0.4658(11) 0.455(9) 0.00424 1.00000 Uiso O
O9 0.0395(16) 0.4640(11) 0.044(9) 0.00424 1.00000 Uiso O
O8 0.1719(16) 0.3945(8) 0.528(9) 0.00424 1.00000 Uiso O
O7 0.1799(19) 0.3976(9) 0.055(8) 0.00424 1.00000 Uiso O
O6 0.25000 0.361(2) 0.586(8) 0.00424 1.00000 Uiso O
O5 0.25000 0.3606(19) 0.023(11) 0.00424 1.00000 Uiso O
O3 0.071(2) 0.3576(10) -0.037(8) 0.00424 1.00000 Uiso O
O2 0.1398(8) 0.3384(14) 0.044(9) 0.00424 1.00000 Uiso O
O1 0.0398(10) 0.2905(14) -0.043(9) 0.00424 1.00000 Uiso O
Nb24 0.1971(5) 0.1609(5) 0.503(2) 0.0023(4) 1.00000 Uiso Nb
Nb23 0.1964(5) 0.1614(5) 0.001(2) 0.0023(4) 1.00000 Uiso Nb
Nb22 0.0914(6) 0.1990(5) -0.003(2) 0.0023(4) 1.00000 Uiso Nb
Nb21 0.0916(5) 0.1999(5) 0.507(2) 0.0023(4) 1.00000 Uiso Nb
Nb20 0.0933(5) 0.3060(5) 0.006(2) 0.0023(4) 1.00000 Uiso Nb
Nb19 0.0542(5) 0.5932(5) 0.502(2) 0.0023(4) 1.00000 Uiso Nb
Nb18 0.0536(5) 0.5926(5) 0.006(2) 0.0023(4) 1.00000 Uiso Nb
Nb17 0.1589(5) 0.5553(6) 0.501(2) 0.0023(4) 1.00000 Uiso Nb
Nb16 0.1599(5) 0.5554(5) 0.003(2) 0.0023(4) 1.00000 Uiso Nb
Nb15 0.0522(5) 0.4131(5) 0.515(2) 0.0023(4) 1.00000 Uiso Nb
Nb14 0.0903(5) 0.3060(6) 0.505(2) 0.0023(4) 1.00000 Uiso Nb
Nb13 0.1969(5) 0.3440(5) 0.499(2) 0.0023(4) 1.00000 Uiso Nb
Nb12 0.00000 0.2526(8) 0.50000 0.0023(4) 1.00000 Uiso Nb
Nb11 0.00000 0.2511(8) 0.00000 0.0023(4) 1.00000 Uiso Nb
Nb10 0.1591(5) 0.4489(5) 0.510(2) 0.0023(4) 1.00000 Uiso Nb
Nb9 0.1590(5) 0.4494(5) 0.000(2) 0.0023(4) 1.00000 Uiso Nb
Nb8 0.25000 0.0009(7) 0.011(3) 0.0023(4) 1.00000 Uiso Nb
Nb7 0.25000 0.5007(7) -0.002(3) 0.0023(4) 1.00000 Uiso Nb
Nb6 0.00000 0.0026(8) 0.00000 0.0023(4) 1.00000 Uiso Nb
Nb5 0.00000 0.5022(8) 0.00000 0.0023(4) 1.00000 Uiso Nb
Nb4 0.05395(7) 0.4110(5) 0.004(2) 0.0023(4) 1.00000 Uiso Nb
Nb3 0.19622(7) 0.3443(5) 0.002(2) 0.0023(4) 1.00000 Uiso Nb
Nb2 0.25000 0.2514(8) 0.526(2) 0.0023(4) 1.00000 Uiso Nb
Nb1 0.25000 0.2512(8) 0.025(2) 0.0023(4) 1.00000 Uiso Nb
Sr14 0.25000 0.5865(18) 0.758(13) 0.017(2) 0.58(14) Uiso Sr
Na14 0.25000 0.5865(18) 0.758(13) 0.017(2) 0.42(14) Uiso Na
Sr13 0.25000 0.5910(15) 0.266(9) 0.017(2) 0.88(14) Uiso Sr
Na13 0.25000 0.5910(15) 0.266(9) 0.017(2) 0.12(14) Uiso Na
Sr12 0.25000 0.41902 0.728(10) 0.017(2) 0.52(12) Uiso Sr
Na12 0.25000 0.41902 0.728(10) 0.017(2) 0.48(12) Uiso Na
Sr11 0.25000 0.42051 0.303(13) 0.017(2) 0.53(12) Uiso Sr
Na11 0.25000 0.42051 0.303(13) 0.017(2) 0.47(12) Uiso Na
Sr10 0.0868(13) 0.5127(14) 0.760(9) 0.017(2) 0.53(8) Uiso Sr
Na10 0.0868(13) 0.5127(14) 0.760(9) 0.017(2) 0.47(8) Uiso Na
Sr9 0.0853(11) 0.5067(12) 0.249(8) 0.017(2) 0.81(8) Uiso Sr
Na9 0.0853(11) 0.5067(12) 0.249(8) 0.017(2) 0.19(8) Uiso Na
Na8 0.0041(11) 0.1650(11) 0.249(8) 0.017(2) 0.09(8) Uiso Na
Sr8 0.0041(11) 0.1650(11) 0.249(8) 0.017(2) 0.91(8) Uiso Sr
Sr7 0.0104(11) 0.3393(12) 0.255(9) 0.017(2) 0.78(11) Uiso Sr
Na7 0.0104(11) 0.3393(12) 0.255(9) 0.017(2) 0.22(11) Uiso Na
Sr6 0.1628(9) 0.2540(13) 0.755(7) 0.017(2) 0.86(8) Uiso Sr
Na6 0.1628(9) 0.2540(13) 0.755(7) 0.017(2) 0.14(8) Uiso Na
Sr5 0.1653(10) 0.2627(12) 0.247(7) 0.017(2) 0.80(8) Uiso Sr
Na5 0.1653(10) 0.2627(12) 0.247(7) 0.017(2) 0.20(8) Uiso Na
Na4 0.1266(16) 0.3775(16) 0.768(9) 0.010(2) 0.44(8) Uiso Na
Sr4 0.1266(16) 0.3775(16) 0.768(9) 0.010(2) 0.54(8) Uiso Sr
Na3 0.1244(16) 0.3774(15) 0.258(8) 0.010(2) 0.45(8) Uiso Na
Sr3 0.1244(16) 0.3774(15) 0.258(8) 0.010(2) 0.55(8) Uiso Sr
Sr2 0.1264(16) 0.1256(16) 0.765(6) 0.010(2) 0.50(7) Uiso Sr
Na2 0.1264(16) 0.1256(16) 0.765(6) 0.010(2) 0.50(7) Uiso Na
Sr1 0.1263(15) 0.1264(14) 0.242(7) 0.010(2) 0.65(8) Uiso Sr
Na1 0.1263(15) 0.1264(14) 0.242(7) 0.010(2) 0.35(8) Uiso Na

loop_
_atom_type_symbol
_atom_type_scat_Cromer_Mann_a1
_atom_type_scat_Cromer_Mann_b1
_atom_type_scat_Cromer_Mann_a2
_atom_type_scat_Cromer_Mann_b2
_atom_type_scat_Cromer_Mann_a3
_atom_type_scat_Cromer_Mann_b3
_atom_type_scat_Cromer_Mann_a4
_atom_type_scat_Cromer_Mann_b4
_atom_type_scat_Cromer_Mann_c
_atom_type_scat_dispersion_real
_atom_type_scat_dispersion_imag
_atom_type_scat_source
o 3.04850 13.27710 2.28680 5.70110 1.54630 0.32390 0.86700 32.90890 0.25080 0.04700 0.03200 International_Tables_for_Crystallography_Vol.C(1991)_Tables_6.1.1.4_and_6.1.1.5
nb 17.61420 1.18865 12.01440 11.76600 4.04183 0.20479 3.53346 69.79570 3.75591 -0.24800 2.48200 International_Tables_for_Crystallography_Vol.C(1991)_Tables_6.1.1.4_and_6.1.1.5
sr 17.56630 1.55640 9.81840 14.09880 5.42200 0.16640 2.66940 132.37601 2.50640 -0.46500 1.82000 International_Tables_for_Crystallography_Vol.C(1991)_Tables_6.1.1.4_and_6.1.1.5
na 4.76260 3.28500 3.17360 8.84220 1.26740 0.31360 1.11280 129.42400 0.67600 0.12900 0.12400 International_Tables_for_Crystallography_Vol.C(1991)_Tables_6.1.1.4_and_6.1.1.5
